data_9001212
loop_
_publ_author_name
'Molin, G. M.'

_publ_section_title
;
 Crystal-chemical study of cation disordering in Al-rich and Al-poor
 orthopyroxenes from spinel lherzolite xenoliths
 sample Le4A, 1150 C, 2 min
;
_journal_name_full 'American Mineralogist'
_journal_page_first 593
_journal_page_last 598
_journal_volume 74
_journal_year 1989
_chemical_formula_sum 'Fe0.106 Mg0.893 O3 Si'
_chemical_name_mineral Pyroxene
_space_group_IT_number 61
_symmetry_space_group_name_Hall '-P 2ac 2ab'
_symmetry_space_group_name_H-M 'P b c a'
_cell_angle_alpha 90
_cell_angle_beta 90
_cell_angle_gamma 90
_cell_length_a 18.246
_cell_length_b 8.809
_cell_length_c 5.197
_cell_formula_units_Z 16
_cell_volume 835.309
_database_code_amcsd 0001236
_exptl_crystal_density_diffrn 3.300
_cod_original_formula_sum '(Mg.893 Fe.106) Si O3'
_cod_database_code 9001212

loop_
_space_group_symop_operation_xyz
x,y,z
x,1/2-y,1/2+z
-x,1/2+y,1/2-z
1/2-x,1/2+y,z
1/2+x,1/2-y,-z
1/2+x,y,1/2-z
1/2-x,-y,1/2+z
-x,-y,-z

loop_
_atom_site_aniso_label
_atom_site_aniso_U_11
_atom_site_aniso_U_22
_atom_site_aniso_U_33
_atom_site_aniso_U_12
_atom_site_aniso_U_13
_atom_site_aniso_U_23
Mg1 0.00800 0.00920 0.00790 0.00020 -0.00060 0.00010
Fe1 0.00800 0.00920 0.00790 0.00020 -0.00060 0.00010
Mg2 0.01150 0.01340 0.00960 -0.00170 -0.00180 -0.00030
Fe2 0.01150 0.01340 0.00960 -0.00170 -0.00180 -0.00030
SiA 0.00690 0.00900 0.00760 -0.00040 0.00010 0.00000
SiB 0.00710 0.00900 0.00850 0.00010 -0.00020 0.00020
O1 0.00740 0.01200 0.01110 0.00040 -0.00010 -0.00020
O2 0.01070 0.01040 0.01110 -0.00120 -0.00060 0.00040
O3 0.00970 0.01400 0.00940 -0.00050 0.00070 -0.00280
O4 0.00820 0.01130 0.01080 -0.00040 -0.00080 0.00060
O5 0.01110 0.01320 0.01180 0.00170 0.00000 0.00220
O6 0.00920 0.01320 0.01360 0.00000 -0.00010 -0.00380

loop_
_atom_site_label
_atom_site_fract_x
_atom_site_fract_y
_atom_site_fract_z
_atom_site_occupancy
Mg1 0.37580 0.65390 0.86490 0.94000
Fe1 0.37580 0.65390 0.86490 0.06000
Mg2 0.37840 0.48320 0.35830 0.84700
Fe2 0.37840 0.48320 0.35830 0.15300
SiA 0.27140 0.34170 0.04720 1.00000
SiB 0.47350 0.33720 0.80160 1.00000
O1 0.18300 0.33930 0.03490 1.00000
O2 0.31070 0.50300 0.04250 1.00000
O3 0.30260 0.22500 0.82590 1.00000
O4 0.56300 0.33860 0.80350 1.00000
O5 0.43340 0.48510 0.69100 1.00000
O6 0.44700 0.19490 0.60620 1.00000

loop_
_cod_related_entry_id
_cod_related_entry_database
_cod_related_entry_code
1 AMCSD 0001236
